data_7223058
loop_
_publ_author_name
'Tomashenko, Olesya A.'
'Khlebnikov, Alexander F.'
'Mosiagin, Ivan P.'
'Novikov, Mikhail S.'
'Grachova, Elena Valeri'
'Shakirova, Julia R.'
'Tunik, Sergey P.'

_publ_section_title
;
 A new heterocyclic skeleton with highly tunable absorbtion/emission
 wavelength via H-bonding
;
_journal_name_full 'RSC Adv.'
_journal_paper_doi 10.1039/C5RA17755C
_journal_year 2015
_chemical_formula_moiety 'C28 H21 N2, Br, 0.5(H2 O)'
_chemical_formula_sum 'C28 H22.5 Br N2 O0.5'
_chemical_formula_weight 474.89
_space_group_crystal_system triclinic
_space_group_IT_number 2
_space_group_name_Hall '-P 1'
_space_group_name_H-M_alt 'P -1'
_symmetry_space_group_name_Hall '-P 1'
_symmetry_space_group_name_H-M 'P -1'
_atom_sites_solution_hydrogens mixed
_atom_sites_solution_primary iterative
_audit_creation_date 2015-06-16
_audit_creation_method
;
Olex2 1.2
(compiled 2015.01.26 svn.r3150 for OlexSys, GUI svn.r4998)
;
_audit_update_record
;
2015-06-16 deposited with the CCDC.
2015-10-27 downloaded from the CCDC.
;
_cell_angle_alpha 67.893(5)
_cell_angle_beta 76.899(5)
_cell_angle_gamma 87.268(4)
_cell_formula_units_Z 2
_cell_length_a 9.9409(5)
_cell_length_b 10.7823(5)
_cell_length_c 11.4682(6)
_cell_measurement_reflns_used 4118
_cell_measurement_temperature 293(2)
_cell_measurement_theta_max 28.5100
_cell_measurement_theta_min 3.1830
_cell_volume 1108.25(11)
_computing_cell_refinement
;
CrysAlisPro, Agilent Technologies,
Version 1.171.36.32 (release 02-08-2013 CrysAlis171 .NET)
(compiled Aug  2 2013,16:46:58)
;
_computing_data_collection
;
CrysAlisPro, Agilent Technologies,
Version 1.171.36.32 (release 02-08-2013 CrysAlis171 .NET)
(compiled Aug  2 2013,16:46:58)
;
_computing_data_reduction
;
CrysAlisPro, Agilent Technologies,
Version 1.171.36.32 (release 02-08-2013 CrysAlis171 .NET)
(compiled Aug  2 2013,16:46:58)
;
_computing_molecular_graphics 'Olex2 (Dolomanov et al., 2009)'
_computing_publication_material 'Olex2 (Dolomanov et al., 2009)'
_computing_structure_refinement 'ShelXL (Sheldrick, 2008)'
_computing_structure_solution
;
Superflip (Palatinus & Chapuis, 2007;Palatinus & van der Lee, 2008;
Palatinus et al., 2012)
;
_diffrn_ambient_temperature 293(2)
_diffrn_detector_area_resol_mean 16.2096
_diffrn_measured_fraction_theta_full 0.999
_diffrn_measured_fraction_theta_max 0.985
_diffrn_measurement_details
;
  1 omega  -36.00   47.00   1.0000   70.0000
omega____ theta____ kappa____ phi______ frames
    -      -17.8777   57.0000  -60.0000 83

  2 omega  -13.00   23.00   1.0000   70.0000
omega____ theta____ kappa____ phi______ frames
    -      -17.8777  -99.0000   30.0000 36

  3 omega  -25.00    0.00   1.0000   70.0000
omega____ theta____ kappa____ phi______ frames
    -      -17.8777  -99.0000  -30.0000 25

  4 omega   -1.00   86.00   1.0000   70.0000
omega____ theta____ kappa____ phi______ frames
    -       18.8152   57.0000 -120.0000 87

  5 omega   -7.00   81.00   1.0000   70.0000
omega____ theta____ kappa____ phi______ frames
    -       18.8152   38.0000   60.0000 88

  6 omega  -51.00   42.00   1.0000   70.0000
omega____ theta____ kappa____ phi______ frames
    -       18.8152  -77.0000  120.0000 93
;
_diffrn_measurement_device_type 'Xcalibur, Eos'
_diffrn_measurement_method '\w scans'
_diffrn_orient_matrix_UB_11 -0.0475405000
_diffrn_orient_matrix_UB_12 -0.0002396000
_diffrn_orient_matrix_UB_13 -0.0376387000
_diffrn_orient_matrix_UB_21 -0.0429148000
_diffrn_orient_matrix_UB_22 -0.0482219000
_diffrn_orient_matrix_UB_23 0.0550779000
_diffrn_orient_matrix_UB_31 -0.0356991000
_diffrn_orient_matrix_UB_32 0.0522008000
_diffrn_orient_matrix_UB_33 0.0156564000
_diffrn_radiation_monochromator graphite
_diffrn_radiation_type MoK\a
_diffrn_radiation_wavelength 0.71073
_diffrn_reflns_av_R_equivalents 0.0223
_diffrn_reflns_av_unetI/netI 0.0427
_diffrn_reflns_Laue_measured_fraction_full 0.999
_diffrn_reflns_Laue_measured_fraction_max 0.985
_diffrn_reflns_limit_h_max 12
_diffrn_reflns_limit_h_min -12
_diffrn_reflns_limit_k_max 13
_diffrn_reflns_limit_k_min -13
_diffrn_reflns_limit_l_max 14
_diffrn_reflns_limit_l_min -14
_diffrn_reflns_number 9310
_diffrn_reflns_point_group_measured_fraction_full 0.999
_diffrn_reflns_point_group_measured_fraction_max 0.985
_diffrn_reflns_theta_full 25.242
_diffrn_reflns_theta_max 26.994
_diffrn_reflns_theta_min 2.818
_diffrn_source 'Enhance (Mo) X-ray Source'
_exptl_absorpt_coefficient_mu 1.875
_exptl_absorpt_correction_T_max 1.00000
_exptl_absorpt_correction_T_min 0.98435
_exptl_absorpt_correction_type multi-scan
_exptl_absorpt_process_details
;
CrysAlisPro, Agilent Technologies,
Version 1.171.36.32 (release 02-08-2013 CrysAlis171 .NET)
(compiled Aug  2 2013,16:46:58)
Empirical absorption correction using spherical harmonics,
 implemented in SCALE3 ABSPACK scaling algorithm.
;
_exptl_crystal_density_diffrn 1.423
_exptl_crystal_F_000 487
_exptl_crystal_size_max 0.23
_exptl_crystal_size_mid 0.17
_exptl_crystal_size_min 0.10
_refine_diff_density_max 0.445
_refine_diff_density_min -0.728
_refine_diff_density_rms 0.085
_refine_ls_extinction_method none
_refine_ls_goodness_of_fit_ref 1.091
_refine_ls_hydrogen_treatment constr
_refine_ls_matrix_type full
_refine_ls_number_parameters 292
_refine_ls_number_reflns 4771
_refine_ls_number_restraints 2
_refine_ls_restrained_S_all 1.092
_refine_ls_R_factor_all 0.0545
_refine_ls_R_factor_gt 0.0423
_refine_ls_shift/su_max 0.000
_refine_ls_shift/su_mean 0.000
_refine_ls_structure_factor_coef Fsqd
_refine_ls_weighting_details 'w=1/[\s^2^(Fo^2^)+(0.0440P)^2^+1.4940P] where P=(Fo^2^+2Fc^2^)/3'
_refine_ls_weighting_scheme calc
_refine_ls_wR_factor_gt 0.1037
_refine_ls_wR_factor_ref 0.1109
_reflns_Friedel_coverage 0.000
_reflns_number_gt 4050
_reflns_number_total 4771
_reflns_threshold_expression 'I > 2\s(I)'
_cod_data_source_file c5ra17755c2.cif
_cod_data_source_block 436
_cod_original_cell_volume 1108.25(10)
_cod_original_formula_sum 'C28 H22.50 Br N2 O0.50'
_cod_database_code 7223058
_shelxl_version_number 2014/6
_chemical_oxdiff_formula 'C28 H21 Br N2'
_shelx_space_group_comment
;
The symmetry employed for this shelxl refinement is uniquely defined
by the following loop, which should always be used as a source of
symmetry information in preference to the above space-group names.
They are only intended as comments.
;
_reflns_odcompleteness_completeness 99.89
_reflns_odcompleteness_iscentric 1
_reflns_odcompleteness_theta 26.32
_olex2_refinement_description
;
1. Fixed Uiso
 At 1.2 times of:
  All C(H) groups, All C(H,H) groups
 At 1.5 times of:
  All O(H,H) groups
2. Restrained distances
 O1-H1A
 0.85 with sigma of 0.02
 H1A-H1B
 1.5 with sigma of 0.02
3. Others
 Fixed Sof: O1(0.5) H1A(0.5) H1B(0.5)
4.a Free rotating group:
 O1(H1A,H1B)
4.b Secondary CH2 refined with riding coordinates:
 C13(H13A,H13B)
4.c Aromatic/amide H refined with riding coordinates:
 C9(H9), C20(H20), C26(H26), C3(H3), C1(H1), C28(H28), C10(H10), C8(H8),
 C17(H17), C7(H7), C24(H24), C15(H15), C27(H27), C2(H2), C16(H16), C25(H25),
 C19(H19), C4(H4), C18(H18)
;
_olex2_submission_special_instructions 'No special instructions were received'

loop_
_space_group_symop_operation_xyz
'x, y, z'
'-x, -y, -z'

loop_
_atom_site_label
_atom_site_type_symbol
_atom_site_fract_x
_atom_site_fract_y
_atom_site_fract_z
_atom_site_U_iso_or_equiv
_atom_site_adp_type
_atom_site_occupancy
_atom_site_site_symmetry_order
_atom_site_calc_flag
_atom_site_refinement_flags_posn
_atom_site_refinement_flags_occupancy
N1 N 0.3056(2) 0.4597(2) 0.4979(2) 0.0152(5) Uani 1 1 d . .
N2 N 0.2418(2) 0.7745(2) 0.5273(2) 0.0147(5) Uani 1 1 d . .
C9 C 0.3662(3) 0.5246(4) 0.9002(3) 0.0328(8) Uani 1 1 d . .
H9 H 0.3678 0.5543 0.9662 0.039 Uiso 1 1 calc R .
C23 C 0.1678(3) 0.6841(3) 0.2687(3) 0.0141(5) Uani 1 1 d . .
C22 C 0.2618(3) 0.5893(3) 0.4846(3) 0.0129(5) Uani 1 1 d . .
C21 C 0.2088(3) 0.6878(3) 0.3843(2) 0.0133(5) Uani 1 1 d . .
C12 C 0.2779(3) 0.6433(3) 0.5742(3) 0.0137(5) Uani 1 1 d . .
C20 C 0.2012(3) 0.7993(3) 0.4145(3) 0.0161(6) Uani 1 1 d . .
H20 H 0.1721 0.8815 0.3649 0.019 Uiso 1 1 calc R .
C26 C 0.0914(3) 0.6841(3) 0.0497(3) 0.0247(7) Uani 1 1 d . .
H26 H 0.0659 0.6840 -0.0235 0.030 Uiso 1 1 calc R .
C14 C 0.1149(3) 0.8825(3) 0.6768(3) 0.0168(6) Uani 1 1 d . .
C3 C 0.3981(3) 0.2100(3) 0.5143(4) 0.0324(8) Uani 1 1 d . .
H3 H 0.4279 0.1250 0.5209 0.039 Uiso 1 1 calc R .
C1 C 0.3047(3) 0.4143(3) 0.4007(3) 0.0217(6) Uani 1 1 d . .
H1 H 0.2726 0.4692 0.3288 0.026 Uiso 1 1 calc R .
C28 C 0.2406(3) 0.7649(3) 0.1455(3) 0.0158(5) Uani 1 1 d . .
H28 H 0.3155 0.8189 0.1364 0.019 Uiso 1 1 calc R .
C5 C 0.3549(3) 0.3820(3) 0.6045(3) 0.0194(6) Uani 1 1 d . .
C10 C 0.3268(3) 0.6094(3) 0.7903(3) 0.0234(6) Uani 1 1 d . .
H10 H 0.3034 0.6963 0.7823 0.028 Uiso 1 1 calc R .
C8 C 0.4036(3) 0.3951(4) 0.9130(3) 0.0362(9) Uani 1 1 d . .
H8 H 0.4315 0.3391 0.9869 0.043 Uiso 1 1 calc R .
C17 C -0.1218(3) 0.9042(3) 0.8525(3) 0.0263(7) Uani 1 1 d . .
H17 H -0.2008 0.9118 0.9106 0.032 Uiso 1 1 calc R .
C7 C 0.3997(3) 0.3493(3) 0.8175(3) 0.0303(8) Uani 1 1 d . .
H7 H 0.4239 0.2620 0.8276 0.036 Uiso 1 1 calc R .
C24 C 0.0560(3) 0.6036(3) 0.2804(3) 0.0238(7) Uani 1 1 d . .
H24 H 0.0061 0.5497 0.3619 0.029 Uiso 1 1 calc R .
C6 C 0.3593(3) 0.4329(3) 0.7036(3) 0.0196(6) Uani 1 1 d . .
C15 C 0.1148(3) 0.9691(3) 0.7408(3) 0.0197(6) Uani 1 1 d . .
H15 H 0.1945 1.0201 0.7254 0.024 Uiso 1 1 calc R .
C27 C 0.2017(3) 0.7650(3) 0.0366(3) 0.0211(6) Uani 1 1 d . .
H27 H 0.2500 0.8197 -0.0452 0.025 Uiso 1 1 calc R .
C2 C 0.3496(3) 0.2914(3) 0.4071(4) 0.0288(7) Uani 1 1 d . .
H2 H 0.3479 0.2622 0.3407 0.035 Uiso 1 1 calc R .
C13 C 0.2450(3) 0.8796(3) 0.5784(3) 0.0175(6) Uani 1 1 d . .
H13A H 0.2590 0.9658 0.5070 0.021 Uiso 1 1 calc R .
H13B H 0.3234 0.8672 0.6183 0.021 Uiso 1 1 calc R .
C11 C 0.3217(3) 0.5657(3) 0.6901(3) 0.0167(6) Uani 1 1 d . .
C16 C -0.0031(3) 0.9805(3) 0.8278(3) 0.0240(7) Uani 1 1 d . .
H16 H -0.0022 1.0395 0.8694 0.029 Uiso 1 1 calc R .
C25 C 0.0187(3) 0.6035(4) 0.1707(3) 0.0282(7) Uani 1 1 d . .
H25 H -0.0554 0.5490 0.1789 0.034 Uiso 1 1 calc R .
C19 C -0.0046(3) 0.8059(3) 0.7020(3) 0.0228(6) Uani 1 1 d . .
H19 H -0.0062 0.7473 0.6600 0.027 Uiso 1 1 calc R .
C4 C 0.4019(3) 0.2548(3) 0.6093(4) 0.0293(8) Uani 1 1 d . .
H4 H 0.4364 0.2002 0.6797 0.035 Uiso 1 1 calc R .
C18 C -0.1222(3) 0.8172(3) 0.7905(3) 0.0282(7) Uani 1 1 d . .
H18 H -0.2017 0.7652 0.8077 0.034 Uiso 1 1 calc R .
Br1 Br 0.48317(3) 0.07510(3) 0.24066(3) 0.02844(12) Uani 1 1 d . .
O1 O 0.4355(5) 0.0545(5) 0.9646(4) 0.0283(10) Uani 0.5 1 d D P
H1A H 0.3528 0.0588 0.9703 0.043 Uiso 0.5 1 d DG P
H1B H 0.4794 0.0244 1.0245 0.043 Uiso 0.5 1 d DG P

loop_
_atom_site_aniso_label
_atom_site_aniso_U_11
_atom_site_aniso_U_22
_atom_site_aniso_U_33
_atom_site_aniso_U_23
_atom_site_aniso_U_13
_atom_site_aniso_U_12
N1 0.0114(11) 0.0127(11) 0.0218(12) -0.0075(10) -0.0020(9) -0.0014(9)
N2 0.0203(12) 0.0129(11) 0.0124(11) -0.0066(9) -0.0029(9) -0.0008(9)
C9 0.0234(16) 0.059(2) 0.0137(15) -0.0084(15) -0.0075(12) -0.0034(15)
C23 0.0152(13) 0.0187(14) 0.0112(13) -0.0085(11) -0.0039(10) 0.0027(10)
C22 0.0100(12) 0.0126(13) 0.0158(13) -0.0056(11) -0.0014(10) -0.0020(10)
C21 0.0145(12) 0.0151(13) 0.0101(12) -0.0053(11) -0.0013(10) -0.0005(10)
C12 0.0129(12) 0.0139(13) 0.0129(13) -0.0038(11) -0.0017(10) -0.0014(10)
C20 0.0217(14) 0.0131(13) 0.0125(13) -0.0031(11) -0.0052(11) 0.0017(11)
C26 0.0208(15) 0.0420(19) 0.0174(15) -0.0164(14) -0.0079(12) 0.0045(13)
C14 0.0171(13) 0.0190(14) 0.0142(13) -0.0058(11) -0.0047(11) 0.0023(11)
C3 0.0125(14) 0.0160(15) 0.069(3) -0.0194(17) -0.0027(15) 0.0005(12)
C1 0.0166(14) 0.0235(15) 0.0286(17) -0.0152(13) -0.0023(12) -0.0012(11)
C28 0.0147(13) 0.0171(13) 0.0155(13) -0.0063(11) -0.0028(10) 0.0011(10)
C5 0.0093(12) 0.0154(14) 0.0289(16) -0.0025(12) -0.0047(11) -0.0022(10)
C10 0.0190(14) 0.0345(17) 0.0160(14) -0.0082(13) -0.0036(11) -0.0028(12)
C8 0.0246(17) 0.051(2) 0.0198(16) 0.0059(15) -0.0120(13) -0.0032(15)
C17 0.0213(15) 0.0383(18) 0.0181(15) -0.0104(14) -0.0046(12) 0.0107(13)
C7 0.0200(15) 0.0294(17) 0.0292(18) 0.0053(14) -0.0094(13) -0.0014(13)
C24 0.0179(14) 0.0359(18) 0.0155(14) -0.0094(13) 0.0019(11) -0.0096(13)
C6 0.0118(13) 0.0204(14) 0.0204(15) 0.0002(12) -0.0045(11) -0.0037(11)
C15 0.0238(15) 0.0192(14) 0.0179(14) -0.0084(12) -0.0057(11) 0.0010(11)
C27 0.0203(14) 0.0289(16) 0.0124(14) -0.0074(12) -0.0014(11) 0.0031(12)
C2 0.0165(14) 0.0245(16) 0.053(2) -0.0256(16) -0.0020(14) -0.0014(12)
C13 0.0215(14) 0.0151(13) 0.0188(14) -0.0109(12) -0.0017(11) -0.0023(11)
C11 0.0105(12) 0.0222(14) 0.0136(13) -0.0020(11) -0.0021(10) -0.0042(10)
C16 0.0310(17) 0.0267(16) 0.0164(15) -0.0110(13) -0.0061(12) 0.0105(13)
C25 0.0186(15) 0.046(2) 0.0253(17) -0.0189(15) -0.0038(12) -0.0084(14)
C19 0.0215(15) 0.0295(16) 0.0229(15) -0.0144(13) -0.0072(12) -0.0001(12)
C4 0.0149(14) 0.0156(15) 0.052(2) -0.0050(15) -0.0094(14) 0.0010(11)
C18 0.0158(14) 0.0397(19) 0.0271(17) -0.0090(15) -0.0065(12) -0.0017(13)
Br1 0.02471(18) 0.0380(2) 0.02311(18) -0.01077(14) -0.00726(12) -0.00051(13)
O1 0.029(2) 0.026(2) 0.029(2) -0.007(2) -0.0096(19) 0.004(2)

loop_
_atom_type_symbol
_atom_type_description
_atom_type_scat_dispersion_real
_atom_type_scat_dispersion_imag
_atom_type_scat_source
C C 0.0033 0.0016 'International Tables Vol C Tables 4.2.6.8 and 6.1.1.4'
H H 0.0000 0.0000 'International Tables Vol C Tables 4.2.6.8 and 6.1.1.4'
Br Br -0.2901 2.4595 'International Tables Vol C Tables 4.2.6.8 and 6.1.1.4'
N N 0.0061 0.0033 'International Tables Vol C Tables 4.2.6.8 and 6.1.1.4'
O O 0.0106 0.0060 'International Tables Vol C Tables 4.2.6.8 and 6.1.1.4'

loop_
_geom_angle_atom_site_label_1
_geom_angle_atom_site_label_2
_geom_angle_atom_site_label_3
_geom_angle
_geom_angle_site_symmetry_1
C1 N1 C22 119.3(2) .
C1 N1 C5 120.7(2) .
C5 N1 C22 119.9(2) .
C12 N2 C13 130.0(2) .
C20 N2 C12 108.6(2) .
C20 N2 C13 121.4(2) .
C10 C9 H9 119.7 .
C10 C9 C8 120.5(3) .
C8 C9 H9 119.7 .
C28 C23 C21 119.6(2) .
C24 C23 C21 121.5(2) .
C24 C23 C28 118.9(2) .
N1 C22 C21 130.4(2) .
C12 C22 N1 120.1(2) .
C12 C22 C21 109.3(2) .
C22 C21 C23 132.4(2) .
C20 C21 C23 123.3(2) .
C20 C21 C22 104.3(2) .
N2 C12 C22 106.3(2) .
N2 C12 C11 131.3(3) .
C22 C12 C11 122.4(2) .
N2 C20 H20 124.3 .
C21 C20 N2 111.3(2) .
C21 C20 H20 124.3 .
C27 C26 H26 119.8 .
C25 C26 H26 119.8 .
C25 C26 C27 120.3(3) .
C15 C14 C13 118.0(2) .
C15 C14 C19 118.9(3) .
C19 C14 C13 123.0(3) .
C2 C3 H3 120.1 .
C4 C3 H3 120.1 .
C4 C3 C2 119.8(3) .
N1 C1 H1 119.2 .
C2 C1 N1 121.6(3) .
C2 C1 H1 119.2 .
C23 C28 H28 119.8 .
C27 C28 C23 120.4(3) .
C27 C28 H28 119.8 .
N1 C5 C6 120.0(2) .
N1 C5 C4 116.9(3) .
C4 C5 C6 123.1(3) .
C9 C10 H10 119.7 .
C9 C10 C11 120.6(3) .
C11 C10 H10 119.7 .
C9 C8 H8 119.8 .
C7 C8 C9 120.4(3) .
C7 C8 H8 119.8 .
C16 C17 H17 120.2 .
C18 C17 H17 120.2 .
C18 C17 C16 119.5(3) .
C8 C7 H7 119.6 .
C8 C7 C6 120.8(3) .
C6 C7 H7 119.6 .
C23 C24 H24 119.9 .
C25 C24 C23 120.3(3) .
C25 C24 H24 119.9 .
C7 C6 C5 119.8(3) .
C7 C6 C11 118.8(3) .
C11 C6 C5 121.3(3) .
C14 C15 H15 119.7 .
C14 C15 C16 120.7(3) .
C16 C15 H15 119.7 .
C26 C27 C28 120.0(3) .
C26 C27 H27 120.0 .
C28 C27 H27 120.0 .
C3 C2 H2 120.5 .
C1 C2 C3 119.0(3) .
C1 C2 H2 120.5 .
N2 C13 C14 114.2(2) .
N2 C13 H13A 108.7 .
N2 C13 H13B 108.7 .
C14 C13 H13A 108.7 .
C14 C13 H13B 108.7 .
H13A C13 H13B 107.6 .
C10 C11 C12 125.4(3) .
C10 C11 C6 118.8(3) .
C6 C11 C12 115.8(3) .
C17 C16 C15 120.2(3) .
C17 C16 H16 119.9 .
C15 C16 H16 119.9 .
C26 C25 C24 120.1(3) .
C26 C25 H25 119.9 .
C24 C25 H25 119.9 .
C14 C19 H19 120.0 .
C14 C19 C18 119.9(3) .
C18 C19 H19 120.0 .
C3 C4 C5 122.0(3) .
C3 C4 H4 119.0 .
C5 C4 H4 119.0 .
C17 C18 C19 120.7(3) .
C17 C18 H18 119.6 .
C19 C18 H18 119.6 .
O1 O1 H1A 141.7 2_657
O1 O1 H1B 30.3 2_657
H1A O1 H1B 128.9 .

loop_
_geom_bond_atom_site_label_1
_geom_bond_atom_site_label_2
_geom_bond_distance
_geom_bond_site_symmetry_2
N1 C22 1.406(3) .
N1 C1 1.378(4) .
N1 C5 1.378(4) .
N2 C12 1.373(3) .
N2 C20 1.368(3) .
N2 C13 1.463(3) .
C9 H9 0.9300 .
C9 C10 1.378(4) .
C9 C8 1.390(6) .
C23 C21 1.488(4) .
C23 C28 1.396(4) .
C23 C24 1.394(4) .
C22 C21 1.425(4) .
C22 C12 1.398(4) .
C21 C20 1.365(4) .
C12 C11 1.430(4) .
C20 H20 0.9300 .
C26 H26 0.9300 .
C26 C27 1.380(4) .
C26 C25 1.378(4) .
C14 C15 1.389(4) .
C14 C13 1.518(4) .
C14 C19 1.391(4) .
C3 H3 0.9300 .
C3 C2 1.390(5) .
C3 C4 1.356(5) .
C1 H1 0.9300 .
C1 C2 1.359(4) .
C28 H28 0.9300 .
C28 C27 1.388(4) .
C5 C6 1.445(4) .
C5 C4 1.413(4) .
C10 H10 0.9300 .
C10 C11 1.408(4) .
C8 H8 0.9300 .
C8 C7 1.369(5) .
C17 H17 0.9300 .
C17 C16 1.384(5) .
C17 C18 1.375(5) .
C7 H7 0.9300 .
C7 C6 1.413(4) .
C24 H24 0.9300 .
C24 C25 1.390(4) .
C6 C11 1.422(4) .
C15 H15 0.9300 .
C15 C16 1.390(4) .
C27 H27 0.9300 .
C2 H2 0.9300 .
C13 H13A 0.9700 .
C13 H13B 0.9700 .
C16 H16 0.9300 .
C25 H25 0.9300 .
C19 H19 0.9300 .
C19 C18 1.398(4) .
C4 H4 0.9300 .
C18 H18 0.9300 .
O1 O1 1.816(9) 2_657
O1 H1A 0.8104 .
O1 H1B 0.8500 .

loop_
_geom_torsion_atom_site_label_1
_geom_torsion_atom_site_label_2
_geom_torsion_atom_site_label_3
_geom_torsion_atom_site_label_4
_geom_torsion
N1 C22 C21 C23 7.6(5)
N1 C22 C21 C20 -172.3(3)
N1 C22 C12 N2 172.9(2)
N1 C22 C12 C11 -8.2(4)
N1 C1 C2 C3 -0.3(4)
N1 C5 C6 C7 175.1(2)
N1 C5 C6 C11 -4.0(4)
N1 C5 C4 C3 -0.5(4)
N2 C12 C11 C10 5.4(5)
N2 C12 C11 C6 -176.3(3)
C9 C10 C11 C12 177.7(3)
C9 C10 C11 C6 -0.6(4)
C9 C8 C7 C6 0.8(5)
C23 C21 C20 N2 178.5(2)
C23 C28 C27 C26 -0.6(4)
C23 C24 C25 C26 -0.7(5)
C22 N1 C1 C2 178.2(3)
C22 N1 C5 C6 1.0(4)
C22 N1 C5 C4 -177.7(2)
C22 C21 C20 N2 -1.7(3)
C22 C12 C11 C10 -173.2(3)
C22 C12 C11 C6 5.1(4)
C21 C23 C28 C27 -178.5(3)
C21 C23 C24 C25 179.0(3)
C21 C22 C12 N2 -2.7(3)
C21 C22 C12 C11 176.2(2)
C12 N2 C20 C21 0.1(3)
C12 N2 C13 C14 -87.0(3)
C12 C22 C21 C23 -177.5(3)
C12 C22 C21 C20 2.7(3)
C20 N2 C12 C22 1.6(3)
C20 N2 C12 C11 -177.2(3)
C20 N2 C13 C14 94.5(3)
C14 C15 C16 C17 0.6(4)
C14 C19 C18 C17 0.6(5)
C1 N1 C22 C21 2.4(4)
C1 N1 C22 C12 -172.1(2)
C1 N1 C5 C6 178.0(2)
C1 N1 C5 C4 -0.8(4)
C28 C23 C21 C22 -116.1(3)
C28 C23 C21 C20 63.7(4)
C28 C23 C24 C25 0.5(4)
C5 N1 C22 C21 179.4(3)
C5 N1 C22 C12 4.9(4)
C5 N1 C1 C2 1.2(4)
C5 C6 C11 C12 1.0(4)
C5 C6 C11 C10 179.4(2)
C10 C9 C8 C7 -1.0(5)
C8 C9 C10 C11 1.0(5)
C8 C7 C6 C5 -179.5(3)
C8 C7 C6 C11 -0.4(4)
C7 C6 C11 C12 -178.2(2)
C7 C6 C11 C10 0.3(4)
C24 C23 C21 C22 65.4(4)
C24 C23 C21 C20 -114.8(3)
C24 C23 C28 C27 0.1(4)
C6 C5 C4 C3 -179.2(3)
C15 C14 C13 N2 173.0(2)
C15 C14 C19 C18 0.1(4)
C27 C26 C25 C24 0.2(5)
C2 C3 C4 C5 1.4(5)
C13 N2 C12 C22 -177.0(3)
C13 N2 C12 C11 4.2(5)
C13 N2 C20 C21 178.9(2)
C13 C14 C15 C16 177.2(3)
C13 C14 C19 C18 -177.7(3)
C16 C17 C18 C19 -0.6(5)
C25 C26 C27 C28 0.4(5)
C19 C14 C15 C16 -0.7(4)
C19 C14 C13 N2 -9.2(4)
C4 C3 C2 C1 -1.0(5)
C4 C5 C6 C7 -6.2(4)
C4 C5 C6 C11 174.7(3)
C18 C17 C16 C15 0.0(4)
